data_7158085
loop_
_publ_author_name
'Inyutina, Anna'
'Dar'in, Dmitry'
'Kantin, Grigory'
'Krasavin, Mikhail'

_publ_section_title
;
 Tricyclic 2-benzazepines obtained <i>via</i> an unexpected cyclization
 involving nitrilium ylides.
;
_journal_issue 23
_journal_name_full 'Organic &amp; biomolecular chemistry'
_journal_page_first 5068
_journal_page_last 5071
_journal_paper_doi 10.1039/d1ob00773d
_journal_volume 19
_journal_year 2021
_chemical_formula_moiety 'C19 H13 F N2 O2'
_chemical_formula_sum 'C19 H13 F N2 O2'
_chemical_formula_weight 320.31
_chemical_name_systematic 7-fluoro-5-methyl-2-phenylbenzo[e]pyrrolo[3,4-b]azepine-1,3(2H,3aH)-dione
_space_group_crystal_system monoclinic
_space_group_IT_number 14
_space_group_name_Hall '-P 2ybc'
_space_group_name_H-M_alt 'P 1 21/c 1'
_atom_sites_solution_hydrogens geom
_atom_sites_solution_primary iterative
_audit_block_doi 10.5517/ccdc.csd.cc277m37
_audit_creation_date 2021-02-13
_audit_creation_method
;
Olex2 1.3
(compiled 2020.11.12 svn.r5f609507 for OlexSys, GUI svn.r6226)
;
_audit_update_record
;
2021-02-13 deposited with the CCDC.	2021-05-17 downloaded from the CCDC.
;
_cell_angle_alpha 90
_cell_angle_beta 115.979(3)
_cell_angle_gamma 90
_cell_formula_units_Z 4
_cell_length_a 10.5776(2)
_cell_length_b 14.3577(2)
_cell_length_c 11.1685(3)
_cell_measurement_reflns_used 5185
_cell_measurement_temperature 100.15
_cell_measurement_theta_max 73.6190
_cell_measurement_theta_min 4.6290
_cell_volume 1524.77(7)
_computing_molecular_graphics 'Olex2 1.3 (Dolomanov et al., 2009)'
_computing_publication_material 'Olex2 1.3 (Dolomanov et al., 2009)'
_computing_structure_refinement 'SHELXL 2018/3 (Sheldrick, 2015)'
_computing_structure_solution 'olex2.solve 1.3 (Bourhis et al., 2015)'
_diffrn_ambient_temperature 100.15
_diffrn_measured_fraction_theta_full 0.982
_diffrn_measured_fraction_theta_max 0.951
_diffrn_measurement_device_type 'four-circle diffractometer'
_diffrn_measurement_method '\w scans'
_diffrn_radiation_type CuK\a
_diffrn_radiation_wavelength 1.54184
_diffrn_reflns_av_R_equivalents 0.0340
_diffrn_reflns_av_unetI/netI 0.0316
_diffrn_reflns_Laue_measured_fraction_full 0.982
_diffrn_reflns_Laue_measured_fraction_max 0.951
_diffrn_reflns_limit_h_max 13
_diffrn_reflns_limit_h_min -9
_diffrn_reflns_limit_k_max 15
_diffrn_reflns_limit_k_min -17
_diffrn_reflns_limit_l_max 13
_diffrn_reflns_limit_l_min -13
_diffrn_reflns_number 8152
_diffrn_reflns_point_group_measured_fraction_full 0.982
_diffrn_reflns_point_group_measured_fraction_max 0.951
_diffrn_reflns_theta_full 67.684
_diffrn_reflns_theta_max 73.778
_diffrn_reflns_theta_min 4.650
_exptl_absorpt_coefficient_mu 0.831
_exptl_absorpt_correction_T_max 1.00000
_exptl_absorpt_correction_T_min 0.56240
_exptl_absorpt_correction_type multi-scan
_exptl_absorpt_process_details
;
CrysAlisPro 1.171.41.95a (Rigaku Oxford Diffraction, 2021)
Empirical absorption correction using spherical harmonics,
implemented in SCALE3 ABSPACK scaling algorithm.
;
_exptl_crystal_colour 'clear light yellow'
_exptl_crystal_colour_lustre clear
_exptl_crystal_colour_modifier light
_exptl_crystal_colour_primary yellow
_exptl_crystal_density_diffrn 1.395
_exptl_crystal_description prism
_exptl_crystal_F_000 664
_exptl_crystal_size_max 0.3
_exptl_crystal_size_mid 0.28
_exptl_crystal_size_min 0.18
_refine_diff_density_max 0.250
_refine_diff_density_min -0.229
_refine_diff_density_rms 0.043
_refine_ls_extinction_method none
_refine_ls_goodness_of_fit_ref 1.033
_refine_ls_hydrogen_treatment constr
_refine_ls_matrix_type full
_refine_ls_number_parameters 218
_refine_ls_number_reflns 2927
_refine_ls_number_restraints 0
_refine_ls_restrained_S_all 1.033
_refine_ls_R_factor_all 0.0388
_refine_ls_R_factor_gt 0.0337
_refine_ls_shift/su_max 0.000
_refine_ls_shift/su_mean 0.000
_refine_ls_structure_factor_coef Fsqd
_refine_ls_weighting_details 'w=1/[\s^2^(Fo^2^)+(0.0437P)^2^+0.3178P] where P=(Fo^2^+2Fc^2^)/3'
_refine_ls_weighting_scheme calc
_refine_ls_wR_factor_gt 0.0816
_refine_ls_wR_factor_ref 0.0853
_reflns_Friedel_coverage 0.000
_reflns_number_gt 2616
_reflns_number_total 2927
_reflns_threshold_expression 'I > 2\s(I)'
_cod_data_source_file d1ob00773d2.cif
_cod_data_source_block 1ver0-17761_kai199_auto
_cod_depositor_comments 'Adding full bibliography for 7158085.cif.'
_cod_original_cell_volume 1524.77(6)
_cod_database_code 7158085
_shelx_shelxl_version_number 2018/3
_shelx_space_group_comment
;
The symmetry employed for this shelxl refinement is uniquely defined
by the following loop, which should always be used as a source of
symmetry information in preference to the above space-group names.
They are only intended as comments.
;
_shelx_estimated_absorpt_t_max 0.865
_shelx_estimated_absorpt_t_min 0.789
_oxdiff_exptl_absorpt_empirical_full_min 0.561
_oxdiff_exptl_absorpt_empirical_full_max 1.960
_oxdiff_exptl_absorpt_empirical_details
;
Empirical correction (ABSPACK) includes:
- Absorption correction using spherical harmonics
- Frame scaling
;
_olex2_refinement_description
;
1. Fixed Uiso
 At 1.2 times of:
  All C(H) groups
 At 1.5 times of:
  All C(H,H,H) groups
2.a Ternary CH refined with riding coordinates:
 C13(H13)
2.b Aromatic/amide H refined with riding coordinates:
 C6(H6), C7(H7), C8(H8), C9(H9), C10(H10), C15(H15), C19(H19), C21(H21),
 C22(H22)
2.c Idealised Me refined as rotating group:
 C23(H23A,H23B,H23C)
;
_olex2_submission_original_sample_id KAI199
_olex2_submission_special_instructions 'No special instructions were received'

loop_
_space_group_symop_operation_xyz
'x, y, z'
'-x, y+1/2, -z+1/2'
'-x, -y, -z'
'x, -y-1/2, z-1/2'

loop_
_atom_site_label
_atom_site_type_symbol
_atom_site_fract_x
_atom_site_fract_y
_atom_site_fract_z
_atom_site_U_iso_or_equiv
_atom_site_adp_type
_atom_site_occupancy
_atom_site_site_symmetry_order
_atom_site_calc_flag
_atom_site_refinement_flags_posn
_atom_site_refinement_flags_adp
_atom_site_refinement_flags_occupancy
_atom_site_disorder_assembly
_atom_site_disorder_group
F24 F 0.19796(8) 0.96986(5) 0.66403(8) 0.0310(2) Uani 1 1 d . . . . .
O1 O 0.49139(8) 0.43127(6) 0.59993(8) 0.01751(18) Uani 1 1 d . . . . .
O2 O 0.02267(8) 0.42450(6) 0.31204(9) 0.0215(2) Uani 1 1 d . . . . .
N3 N 0.26333(10) 0.41014(7) 0.44133(10) 0.0159(2) Uani 1 1 d . . . . .
N4 N 0.34466(9) 0.56747(7) 0.69365(10) 0.0155(2) Uani 1 1 d . . . . .
C5 C 0.28350(11) 0.32056(8) 0.39529(11) 0.0164(2) Uani 1 1 d . . . . .
C6 C 0.35711(11) 0.31529(9) 0.31851(12) 0.0194(2) Uani 1 1 d . . . . .
H6 H 0.389728 0.370175 0.293501 0.023 Uiso 1 1 calc R U . . .
C7 C 0.38205(12) 0.22813(9) 0.27907(12) 0.0233(3) Uani 1 1 d . . . . .
H7 H 0.433335 0.223319 0.227608 0.028 Uiso 1 1 calc R U . . .
C8 C 0.33287(13) 0.14823(9) 0.31403(13) 0.0254(3) Uani 1 1 d . . . . .
H8 H 0.350990 0.088944 0.287067 0.030 Uiso 1 1 calc R U . . .
C9 C 0.25689(14) 0.15476(9) 0.38868(13) 0.0255(3) Uani 1 1 d . . . . .
H9 H 0.221908 0.100024 0.411537 0.031 Uiso 1 1 calc R U . . .
C10 C 0.23224(13) 0.24145(9) 0.42976(12) 0.0215(3) Uani 1 1 d . . . . .
H10 H 0.180713 0.246339 0.480995 0.026 Uiso 1 1 calc R U . . .
C11 C 0.13257(12) 0.45602(8) 0.39371(11) 0.0159(2) Uani 1 1 d . . . . .
C12 C 0.37272(11) 0.46017(8) 0.53835(11) 0.0146(2) Uani 1 1 d . . . . .
C13 C 0.31516(11) 0.55455(7) 0.55411(11) 0.0141(2) Uani 1 1 d . . . . .
H13 H 0.358874 0.605748 0.524285 0.017 Uiso 1 1 calc R U . . .
C14 C 0.16179(11) 0.54692(8) 0.46269(11) 0.0148(2) Uani 1 1 d . . . . .
C15 C 0.06812(11) 0.61447(8) 0.44275(11) 0.0161(2) Uani 1 1 d . . . . .
H15 H -0.027490 0.603154 0.383165 0.019 Uiso 1 1 calc R U . . .
C16 C 0.10590(11) 0.70495(8) 0.50833(11) 0.0156(2) Uani 1 1 d . . . . .
C17 C 0.30105(11) 0.64164(8) 0.72654(11) 0.0159(2) Uani 1 1 d . . . . .
C18 C 0.21767(11) 0.71914(8) 0.63645(11) 0.0153(2) Uani 1 1 d . . . . .
C19 C 0.24522(12) 0.80973(8) 0.68789(12) 0.0190(2) Uani 1 1 d . . . . .
H19 H 0.318437 0.820715 0.774383 0.023 Uiso 1 1 calc R U . . .
C20 C 0.16577(13) 0.88282(8) 0.61261(13) 0.0212(3) Uani 1 1 d . . . . .
C21 C 0.05552(13) 0.87133(8) 0.48840(13) 0.0215(3) Uani 1 1 d . . . . .
H21 H 0.002017 0.923024 0.438919 0.026 Uiso 1 1 calc R U . . .
C22 C 0.02546(12) 0.78165(8) 0.43825(12) 0.0189(2) Uani 1 1 d . . . . .
H22 H -0.051932 0.771794 0.353864 0.023 Uiso 1 1 calc R U . . .
C23 C 0.33810(14) 0.65265(9) 0.87256(12) 0.0239(3) Uani 1 1 d . . . . .
H23A H 0.376419 0.593908 0.919008 0.036 Uiso 1 1 calc R U . . .
H23B H 0.253470 0.669147 0.882807 0.036 Uiso 1 1 calc R U . . .
H23C H 0.408479 0.702026 0.910671 0.036 Uiso 1 1 calc R U . . .

loop_
_atom_site_aniso_label
_atom_site_aniso_U_11
_atom_site_aniso_U_22
_atom_site_aniso_U_33
_atom_site_aniso_U_23
_atom_site_aniso_U_13
_atom_site_aniso_U_12
F24 0.0304(4) 0.0157(4) 0.0360(5) -0.0077(3) 0.0046(4) 0.0044(3)
O1 0.0149(4) 0.0176(4) 0.0184(4) 0.0017(3) 0.0057(3) 0.0032(3)
O2 0.0161(4) 0.0229(4) 0.0217(4) -0.0069(3) 0.0048(4) -0.0017(3)
N3 0.0152(4) 0.0160(5) 0.0161(5) -0.0012(4) 0.0064(4) 0.0010(4)
N4 0.0137(4) 0.0168(5) 0.0143(5) 0.0001(4) 0.0043(4) 0.0004(3)
C5 0.0151(5) 0.0167(5) 0.0139(5) -0.0030(4) 0.0030(4) 0.0017(4)
C6 0.0150(5) 0.0243(6) 0.0166(6) -0.0033(5) 0.0047(4) -0.0015(4)
C7 0.0169(5) 0.0322(7) 0.0180(6) -0.0080(5) 0.0049(5) 0.0038(5)
C8 0.0245(6) 0.0222(6) 0.0201(6) -0.0075(5) 0.0012(5) 0.0072(5)
C9 0.0306(6) 0.0179(6) 0.0230(6) -0.0007(5) 0.0070(5) -0.0009(5)
C10 0.0247(6) 0.0209(6) 0.0190(6) -0.0010(5) 0.0097(5) 0.0001(5)
C11 0.0151(5) 0.0181(5) 0.0146(5) 0.0003(4) 0.0067(5) 0.0006(4)
C12 0.0163(5) 0.0150(5) 0.0136(5) 0.0012(4) 0.0075(4) -0.0008(4)
C13 0.0128(5) 0.0142(5) 0.0142(5) 0.0012(4) 0.0048(4) 0.0016(4)
C14 0.0147(5) 0.0166(5) 0.0125(5) -0.0008(4) 0.0055(4) -0.0011(4)
C15 0.0129(5) 0.0191(5) 0.0141(5) -0.0009(4) 0.0037(4) 0.0003(4)
C16 0.0130(5) 0.0174(5) 0.0174(6) -0.0001(4) 0.0075(4) 0.0015(4)
C17 0.0130(5) 0.0183(5) 0.0146(6) 0.0000(4) 0.0043(4) -0.0003(4)
C18 0.0134(5) 0.0168(5) 0.0156(5) 0.0002(4) 0.0063(4) 0.0023(4)
C19 0.0158(5) 0.0198(6) 0.0186(6) -0.0024(5) 0.0048(5) 0.0028(4)
C20 0.0215(6) 0.0156(5) 0.0257(6) -0.0042(5) 0.0094(5) 0.0024(4)
C21 0.0214(6) 0.0181(6) 0.0234(6) 0.0027(5) 0.0083(5) 0.0078(5)
C22 0.0153(5) 0.0220(6) 0.0174(6) 0.0006(5) 0.0052(5) 0.0040(4)
C23 0.0281(6) 0.0261(6) 0.0154(6) 0.0001(5) 0.0077(5) 0.0066(5)

loop_
_atom_type_symbol
_atom_type_description
_atom_type_scat_dispersion_real
_atom_type_scat_dispersion_imag
_atom_type_scat_source
C C 0.0181 0.0091 'International Tables Vol C Tables 4.2.6.8 and 6.1.1.4'
H H 0.0000 0.0000 'International Tables Vol C Tables 4.2.6.8 and 6.1.1.4'
F F 0.0727 0.0534 'International Tables Vol C Tables 4.2.6.8 and 6.1.1.4'
N N 0.0311 0.0180 'International Tables Vol C Tables 4.2.6.8 and 6.1.1.4'
O O 0.0492 0.0322 'International Tables Vol C Tables 4.2.6.8 and 6.1.1.4'

loop_
_geom_angle_atom_site_label_1
_geom_angle_atom_site_label_2
_geom_angle_atom_site_label_3
_geom_angle
_geom_angle_site_symmetry_1
_geom_angle_site_symmetry_3
_geom_angle_publ_flag
C11 N3 C5 123.99(10) . . ?
C12 N3 C5 122.61(9) . . ?
C12 N3 C11 113.39(9) . . ?
C17 N4 C13 118.53(10) . . ?
C6 C5 N3 118.76(10) . . ?
C10 C5 N3 119.86(10) . . ?
C10 C5 C6 121.37(11) . . ?
C5 C6 H6 120.7 . . ?
C7 C6 C5 118.68(11) . . ?
C7 C6 H6 120.7 . . ?
C6 C7 H7 119.7 . . ?
C8 C7 C6 120.64(11) . . ?
C8 C7 H7 119.7 . . ?
C7 C8 H8 120.0 . . ?
C7 C8 C9 120.00(11) . . ?
C9 C8 H8 120.0 . . ?
C8 C9 H9 120.0 . . ?
C10 C9 C8 119.94(12) . . ?
C10 C9 H9 120.0 . . ?
C5 C10 C9 119.34(11) . . ?
C5 C10 H10 120.3 . . ?
C9 C10 H10 120.3 . . ?
O2 C11 N3 124.80(10) . . ?
O2 C11 C14 129.56(10) . . ?
N3 C11 C14 105.64(9) . . ?
O1 C12 N3 124.62(10) . . ?
O1 C12 C13 127.26(10) . . ?
N3 C12 C13 108.11(9) . . ?
N4 C13 C12 109.03(9) . . ?
N4 C13 H13 110.4 . . ?
N4 C13 C14 113.49(8) . . ?
C12 C13 H13 110.4 . . ?
C14 C13 C12 102.97(9) . . ?
C14 C13 H13 110.4 . . ?
C11 C14 C13 109.71(9) . . ?
C15 C14 C11 125.79(11) . . ?
C15 C14 C13 124.42(10) . . ?
C14 C15 H15 118.5 . . ?
C14 C15 C16 122.94(10) . . ?
C16 C15 H15 118.5 . . ?
C18 C16 C15 124.03(10) . . ?
C22 C16 C15 116.96(11) . . ?
C22 C16 C18 119.01(11) . . ?
N4 C17 C18 127.30(10) . . ?
N4 C17 C23 116.27(10) . . ?
C18 C17 C23 116.43(10) . . ?
C16 C18 C17 123.80(10) . . ?
C19 C18 C16 118.69(10) . . ?
C19 C18 C17 117.28(10) . . ?
C18 C19 H19 120.1 . . ?
C20 C19 C18 119.73(11) . . ?
C20 C19 H19 120.1 . . ?
F24 C20 C19 118.12(11) . . ?
F24 C20 C21 118.85(11) . . ?
C21 C20 C19 123.04(11) . . ?
C20 C21 H21 121.2 . . ?
C20 C21 C22 117.54(11) . . ?
C22 C21 H21 121.2 . . ?
C16 C22 H22 119.0 . . ?
C21 C22 C16 121.94(11) . . ?
C21 C22 H22 119.0 . . ?
C17 C23 H23A 109.5 . . ?
C17 C23 H23B 109.5 . . ?
C17 C23 H23C 109.5 . . ?
H23A C23 H23B 109.5 . . ?
H23A C23 H23C 109.5 . . ?
H23B C23 H23C 109.5 . . ?

loop_
_geom_bond_atom_site_label_1
_geom_bond_atom_site_label_2
_geom_bond_distance
_geom_bond_site_symmetry_2
_geom_bond_publ_flag
F24 C20 1.3551(14) . ?
O1 C12 1.2102(14) . ?
O2 C11 1.2080(15) . ?
N3 C5 1.4353(14) . ?
N3 C11 1.4091(14) . ?
N3 C12 1.3895(15) . ?
N4 C13 1.4610(14) . ?
N4 C17 1.2768(15) . ?
C5 C6 1.3900(16) . ?
C5 C10 1.3839(17) . ?
C6 H6 0.9500 . ?
C6 C7 1.3898(17) . ?
C7 H7 0.9500 . ?
C7 C8 1.3846(19) . ?
C8 H8 0.9500 . ?
C8 C9 1.3916(19) . ?
C9 H9 0.9500 . ?
C9 C10 1.3902(17) . ?
C10 H10 0.9500 . ?
C11 C14 1.4778(15) . ?
C12 C13 1.5270(14) . ?
C13 H13 1.0000 . ?
C13 C14 1.4951(15) . ?
C14 C15 1.3336(16) . ?
C15 H15 0.9500 . ?
C15 C16 1.4584(16) . ?
C16 C18 1.4159(16) . ?
C16 C22 1.4022(16) . ?
C17 C18 1.5003(16) . ?
C17 C23 1.5094(16) . ?
C18 C19 1.3999(16) . ?
C19 H19 0.9500 . ?
C19 C20 1.3768(17) . ?
C20 C21 1.3763(18) . ?
C21 H21 0.9500 . ?
C21 C22 1.3845(17) . ?
C22 H22 0.9500 . ?
C23 H23A 0.9800 . ?
C23 H23B 0.9800 . ?
C23 H23C 0.9800 . ?

loop_
_geom_torsion_atom_site_label_1
_geom_torsion_atom_site_label_2
_geom_torsion_atom_site_label_3
_geom_torsion_atom_site_label_4
_geom_torsion
_geom_torsion_site_symmetry_1
_geom_torsion_site_symmetry_2
_geom_torsion_site_symmetry_3
_geom_torsion_site_symmetry_4
_geom_torsion_publ_flag
F24 C20 C21 C22 179.75(10) . . . . ?
O1 C12 C13 N4 -53.86(14) . . . . ?
O1 C12 C13 C14 -174.67(10) . . . . ?
O2 C11 C14 C13 -179.29(11) . . . . ?
O2 C11 C14 C15 -2.3(2) . . . . ?
N3 C5 C6 C7 177.13(10) . . . . ?
N3 C5 C10 C9 -177.65(11) . . . . ?
N3 C11 C14 C13 -0.06(12) . . . . ?
N3 C11 C14 C15 176.89(11) . . . . ?
N3 C12 C13 N4 124.74(9) . . . . ?
N3 C12 C13 C14 3.93(11) . . . . ?
N4 C13 C14 C11 -120.02(10) . . . . ?
N4 C13 C14 C15 62.98(14) . . . . ?
N4 C17 C18 C16 40.73(17) . . . . ?
N4 C17 C18 C19 -144.94(11) . . . . ?
C5 N3 C11 O2 2.09(17) . . . . ?
C5 N3 C11 C14 -177.19(10) . . . . ?
C5 N3 C12 O1 -5.73(17) . . . . ?
C5 N3 C12 C13 175.62(9) . . . . ?
C5 C6 C7 C8 0.87(18) . . . . ?
C6 C5 C10 C9 1.10(19) . . . . ?
C6 C7 C8 C9 0.41(19) . . . . ?
C7 C8 C9 C10 -0.96(19) . . . . ?
C8 C9 C10 C5 0.21(19) . . . . ?
C10 C5 C6 C7 -1.63(18) . . . . ?
C11 N3 C5 C6 109.80(12) . . . . ?
C11 N3 C5 C10 -71.41(15) . . . . ?
C11 N3 C12 O1 174.27(10) . . . . ?
C11 N3 C12 C13 -4.37(12) . . . . ?
C11 C14 C15 C16 -176.05(10) . . . . ?
C12 N3 C5 C6 -70.20(15) . . . . ?
C12 N3 C5 C10 108.59(13) . . . . ?
C12 N3 C11 O2 -177.91(11) . . . . ?
C12 N3 C11 C14 2.81(12) . . . . ?
C12 C13 C14 C11 -2.32(11) . . . . ?
C12 C13 C14 C15 -179.32(10) . . . . ?
C13 N4 C17 C18 1.46(16) . . . . ?
C13 N4 C17 C23 -178.28(9) . . . . ?
C13 C14 C15 C16 0.47(17) . . . . ?
C14 C15 C16 C18 -30.60(17) . . . . ?
C14 C15 C16 C22 149.21(11) . . . . ?
C15 C16 C18 C17 -6.85(16) . . . . ?
C15 C16 C18 C19 178.89(10) . . . . ?
C15 C16 C22 C21 -177.27(10) . . . . ?
C16 C18 C19 C20 -1.30(16) . . . . ?
C17 N4 C13 C12 -178.10(9) . . . . ?
C17 N4 C13 C14 -63.98(13) . . . . ?
C17 C18 C19 C20 -175.93(10) . . . . ?
C18 C16 C22 C21 2.56(16) . . . . ?
C18 C19 C20 F24 -178.16(10) . . . . ?
C18 C19 C20 C21 2.06(18) . . . . ?
C19 C20 C21 C22 -0.47(18) . . . . ?
C20 C21 C22 C16 -1.87(17) . . . . ?
C22 C16 C18 C17 173.35(10) . . . . ?
C22 C16 C18 C19 -0.91(15) . . . . ?
C23 C17 C18 C16 -139.53(11) . . . . ?
C23 C17 C18 C19 34.81(14) . . . . ?
